data_9016424
loop_
_publ_author_name
'Makovicky, E.'
'Topa, D.'

_publ_section_title
;
 The crystal structure of gustavite, PbAgBi3S6
 Analysis of twinning and polytypism using the OD approach
;
_journal_name_full 'European Journal of Mineralogy'
_journal_page_first 537
_journal_page_last 550
_journal_paper_doi 10.1127/0935-1221/2011/0023-2114
_journal_volume 23
_journal_year 2011
_chemical_compound_source 'Rotgulden, Lungau, Salzburg Land, Austria'
_chemical_formula_sum 'Ag0.986 Bi2.905 Pb S6 Sb0.109'
_chemical_name_mineral Gustavite
_space_group_IT_number 14
_symmetry_space_group_name_Hall '-P 2ybc'
_symmetry_space_group_name_H-M 'P 1 21/c 1'
_cell_angle_alpha 90
_cell_angle_beta 106.961
_cell_angle_gamma 90
_cell_length_a 7.0567
_cell_length_b 19.6905
_cell_length_c 8.2219
_cell_formula_units_Z 4
_cell_volume 1092.741
_database_code_amcsd 0018646
_exptl_crystal_density_diffrn 6.846
_cod_original_formula_sum 'Bi2.905 Sb.109 Ag.986 Pb S6'
_cod_database_code 9016424

loop_
_space_group_symop_operation_xyz
x,y,z
x,1/2-y,1/2+z
-x,1/2+y,1/2-z
-x,-y,-z

loop_
_atom_site_aniso_label
_atom_site_aniso_U_11
_atom_site_aniso_U_22
_atom_site_aniso_U_33
_atom_site_aniso_U_12
_atom_site_aniso_U_13
_atom_site_aniso_U_23
Bi1 0.02380 0.01780 0.01810 -0.00160 0.00760 0.00100
Sb1 0.02380 0.01780 0.01810 -0.00160 0.00760 0.00100
Bi2 0.02290 0.01710 0.01700 0.00070 0.00580 0.00050
Bi3 0.02140 0.01780 0.01560 0.00100 0.00690 -0.00080
Ag3 0.02140 0.01780 0.01560 0.00100 0.00690 -0.00080
Pb 0.02860 0.03430 0.02040 0.00130 0.00850 0.00020
Ag4 0.06000 0.04000 0.03900 0.01670 0.01380 0.00380
Bi4 0.06000 0.04000 0.03900 0.01670 0.01380 0.00380
S1 0.02200 0.01900 0.01900 -0.01100 0.00700 -0.00400
S2 0.02800 0.01600 0.02400 0.00200 0.00900 0.00100
S3 0.02000 0.02200 0.03200 -0.00200 0.00400 -0.00700
S4 0.02000 0.02100 0.01800 0.00100 0.00300 0.00100
S5 0.01800 0.01900 0.03000 -0.00400 0.00100 -0.00900
S6 0.02100 0.01700 0.02200 -0.00300 0.00600 -0.00100

loop_
_atom_site_label
_atom_site_fract_x
_atom_site_fract_y
_atom_site_fract_z
_atom_site_occupancy
_atom_site_U_iso_or_equiv
Bi1 0.17402 0.36005 0.79503 0.89100 0.01960
Sb1 0.17402 0.36005 0.79503 0.10900 0.01960
Bi2 0.26674 0.55009 0.56396 1.00000 0.01900
Bi3 0.72098 0.44808 0.92732 0.87500 0.01790
Ag3 0.72098 0.44808 0.92732 0.12500 0.01790
Pb 0.62988 0.25026 0.15744 1.00000 0.02750
Ag4 0.15180 0.36653 0.28715 0.86100 0.04630
Bi4 0.15180 0.36653 0.28715 0.13900 0.04630
S1 0.01090 0.49420 0.26500 1.00000 0.02000
S2 0.91050 0.33260 0.48750 1.00000 0.02200
S3 0.49040 0.40200 0.11130 1.00000 0.02500
S4 0.34450 0.24230 0.83600 1.00000 0.02000
S5 0.51870 0.59570 0.36960 1.00000 0.02300
S6 0.91210 0.33390 0.97120 1.00000 0.02000

loop_
_cod_related_entry_id
_cod_related_entry_database
_cod_related_entry_code
1 AMCSD 0018646
